data_4105449
loop_
_publ_author_name
'Jan J. Weigand'
'Neil Burford'
'Reagan J. Davidson'
'T. Stanley Cameron'
'Patrick Seelheim'

_publ_contact_author_address
;
Institut fr Anorganische und Analytische Chemie
Corrensstrasse 30
WWU Mnster
D-48149 Mnster
Germany
;
_publ_contact_author_email jweigand@uni-muenster.de
_publ_contact_author_fax '+49 (251) 83-33108'
_publ_contact_author_name 'Jan J. Weigand'
_publ_contact_author_phone '+49 (251) 83-36074 '
_publ_section_title
;
 New Synthetic Procedures to Catena-Phosphorus Cations: Preparation and
 Dissociation of the First cyclo-Phosphino-halophosphonium Salts
;
_journal_name_full 'Journal of the American Chemical Society'
_journal_page_first 17943
_journal_page_last 17953
_journal_paper_doi 10.1021/ja907693f
_journal_volume 131
_journal_year 2009
_chemical_formula_moiety 'C24 H44 Cl5 Ga P4 '
_chemical_formula_sum 'C24 H44 Cl5 Ga P4'
_chemical_formula_weight 703.49
_space_group_IT_number 14
_symmetry_cell_setting monoclinic
_symmetry_Int_Tables_number 14
_symmetry_space_group_name_Hall '-P 2yn'
_symmetry_space_group_name_H-M 'P 1 21/n 1'
_audit_creation_date 2008-02-25
_audit_creation_method 'by CrystalStructure 3.8'
_cell_angle_alpha 90.0000
_cell_angle_beta 104.27(5)
_cell_angle_gamma 90.0000
_cell_formula_units_Z 4
_cell_length_a 18.491(9)
_cell_length_b 9.143(9)
_cell_length_c 19.970(5)
_cell_measurement_reflns_used 4446
_cell_measurement_temperature 123.1
_cell_measurement_theta_max 72.4
_cell_measurement_theta_min 3.1
_cell_volume 3272(4)
_computing_cell_refinement PROCESS
_computing_data_collection PROCESS
_computing_data_reduction CrystalStructure
_computing_publication_material 'CrystalStructure 3.8'
_computing_structure_refinement CRYSTALS
_computing_structure_solution SHELXS97
_diffrn_ambient_temperature 123.1(2)
_diffrn_detector_area_resol_mean 10.00
_diffrn_measured_fraction_theta_full 0.984
_diffrn_measured_fraction_theta_max 0.612
_diffrn_measurement_device_type 'Rigaku RAXIS-UNKNOWN'
_diffrn_measurement_method \w
_diffrn_radiation_type 'Mo K\a'
_diffrn_radiation_wavelength 0.71070
_diffrn_reflns_av_R_equivalents 0.115
_diffrn_reflns_limit_h_max 42
_diffrn_reflns_limit_h_min -48
_diffrn_reflns_limit_k_max 22
_diffrn_reflns_limit_k_min -23
_diffrn_reflns_limit_l_max 42
_diffrn_reflns_limit_l_min -39
_diffrn_reflns_number 79803
_diffrn_reflns_theta_full 26.50
_diffrn_reflns_theta_max 72.77
_exptl_absorpt_coefficient_mu 1.458
_exptl_absorpt_correction_type none
_exptl_crystal_colour colourless
_exptl_crystal_density_diffrn 1.428
_exptl_crystal_description block
_exptl_crystal_F_000 1456.00
_exptl_crystal_size_max 0.29
_exptl_crystal_size_mid 0.27
_exptl_crystal_size_min 0.21
_refine_diff_density_max 1.12
_refine_diff_density_min -0.93
_refine_ls_extinction_coef 60(21)
_refine_ls_extinction_method 'Larson (1970) Crystallographic Computing eq. 22'
_refine_ls_goodness_of_fit_ref 0.997
_refine_ls_hydrogen_treatment refall
_refine_ls_number_parameters 352
_refine_ls_number_reflns 5249
_refine_ls_R_factor_gt 0.0590
_refine_ls_shift/su_max 0.0000
_refine_ls_structure_factor_coef F
_refine_ls_weighting_details
;
    Chebychev polynomial with 3 parameters (Carruthers & Watkin, 1979)
    14.7332    0.7557    11.9822
;
_refine_ls_weighting_scheme calc
_refine_ls_wR_factor_ref 0.0589
_reflns_number_gt 5249
_reflns_number_total 6680
_reflns_threshold_expression F2^>2.0\s(F2^)
_cod_data_source_file ja907693f_si_001.cif
_cod_data_source_block '__Jan8mono'
_cod_original_cell_volume 3272(5)
_cod_original_formula_sum 'C24 H44 Cl5 Ga P4 '
_cod_database_code 4105449

loop_
_symmetry_equiv_pos_site_id
_symmetry_equiv_pos_as_xyz
1 +X,+Y,+Z
2 1/2-X,1/2+Y,1/2-Z
3 -X,-Y,-Z
4 1/2+X,1/2-Y,1/2+Z

loop_
_atom_site_label
_atom_site_type_symbol
_atom_site_fract_x
_atom_site_fract_y
_atom_site_fract_z
_atom_site_U_iso_or_equiv
_atom_site_adp_type
_atom_site_occupancy
_atom_site_symmetry_multiplicity
_atom_site_calc_flag
_atom_site_refinement_flags
Ga(1) Ga 0.75083(2) 0.84257(4) 0.05565(2) 0.03123(10) Uani 1.00 1 d .
Cl(1) Cl 0.62816(4) 0.83795(8) 0.27114(4) 0.02874(16) Uani 1.00 1 d .
Cl(2) Cl 0.71603(5) 0.65098(12) 0.10452(6) 0.0525(2) Uani 1.00 1 d .
Cl(3) Cl 0.74798(6) 1.03494(11) 0.11927(5) 0.0512(2) Uani 1.00 1 d .
Cl(4) Cl 0.86499(5) 0.80371(9) 0.04785(4) 0.03645(19) Uani 1.00 1 d .
Cl(5) Cl 0.67956(6) 0.88087(13) -0.04653(5) 0.0559(2) Uani 1.00 1 d .
P(1) P 0.54841(4) 0.98625(7) 0.27326(3) 0.02052(15) Uani 1.00 1 d .
P(2) P 0.49605(4) 0.95371(8) 0.35897(3) 0.02192(16) Uani 1.00 1 d .
P(3) P 0.41680(4) 0.81238(8) 0.28302(3) 0.02223(15) Uani 1.00 1 d .
P(4) P 0.44332(4) 0.94439(8) 0.19715(3) 0.02261(16) Uani 1.00 1 d .
C(1) C 0.58842(15) 1.1660(2) 0.26873(14) 0.0231(6) Uani 1.00 1 d .
C(2) C 0.52790(16) 1.2826(3) 0.26860(16) 0.0291(6) Uani 1.00 1 d .
C(3) C 0.55937(18) 1.4359(3) 0.26391(16) 0.0318(7) Uani 1.00 1 d .
C(4) C 0.5931(2) 1.4495(3) 0.20166(16) 0.0381(8) Uani 1.00 1 d .
C(5) C 0.6531(2) 1.3346(3) 0.20335(17) 0.0331(7) Uani 1.00 1 d .
C(6) C 0.62188(19) 1.1804(3) 0.20609(15) 0.0306(7) Uani 1.00 1 d .
C(7) C 0.55834(15) 0.8198(3) 0.41596(13) 0.0224(5) Uani 1.00 1 d .
C(8) C 0.51549(16) 0.7617(3) 0.46763(13) 0.0273(6) Uani 1.00 1 d .
C(9) C 0.56435(19) 0.6572(3) 0.51895(16) 0.0324(7) Uani 1.00 1 d .
C(10) C 0.63873(19) 0.7263(4) 0.55492(15) 0.0384(8) Uani 1.00 1 d .
C(11) C 0.67981(17) 0.7864(3) 0.50340(15) 0.0339(7) Uani 1.00 1 d .
C(12) C 0.63141(16) 0.8944(3) 0.45373(14) 0.0276(6) Uani 1.00 1 d .
C(13) C 0.32741(14) 0.9012(3) 0.28924(13) 0.0240(6) Uani 1.00 1 d .
C(14) C 0.26306(16) 0.8516(3) 0.22921(15) 0.0296(7) Uani 1.00 1 d .
C(15) C 0.18776(17) 0.9105(4) 0.23639(16) 0.0359(7) Uani 1.00 1 d .
C(16) C 0.17341(18) 0.8736(4) 0.30677(18) 0.0368(8) Uani 1.00 1 d .
C(17) C 0.23749(16) 0.9261(3) 0.36523(15) 0.0294(7) Uani 1.00 1 d .
C(18) C 0.31191(16) 0.8600(3) 0.35934(14) 0.0282(6) Uani 1.00 1 d .
C(19) C 0.46502(15) 0.8013(3) 0.13858(13) 0.0232(6) Uani 1.00 1 d .
C(20) C 0.50202(18) 0.8689(3) 0.08468(15) 0.0288(7) Uani 1.00 1 d .
C(21) C 0.51149(18) 0.7534(3) 0.03172(15) 0.0332(7) Uani 1.00 1 d .
C(22) C 0.4372(2) 0.6820(3) -0.00284(15) 0.0357(7) Uani 1.00 1 d .
C(23) C 0.40128(18) 0.6126(3) 0.05116(16) 0.0334(7) Uani 1.00 1 d .
C(24) C 0.39065(15) 0.7277(3) 0.10394(14) 0.0291(6) Uani 1.00 1 d .
H(1) H 0.6274 1.1799 0.3093 0.028 Uiso 1.00 1 c R
H(2) H 0.4869 1.2661 0.2301 0.035 Uiso 1.00 1 c R
H(3) H 0.5117 1.2747 0.3100 0.035 Uiso 1.00 1 c R
H(4) H 0.5203 1.5053 0.2597 0.039 Uiso 1.00 1 c R
H(5) H 0.5971 1.4552 0.3048 0.039 Uiso 1.00 1 c R
H(6) H 0.6146 1.5440 0.2019 0.046 Uiso 1.00 1 c R
H(7) H 0.5547 1.4375 0.1606 0.046 Uiso 1.00 1 c R
H(8) H 0.6711 1.3434 0.1629 0.042 Uiso 1.00 1 c R
H(9) H 0.6930 1.3499 0.2430 0.042 Uiso 1.00 1 c R
H(10) H 0.5841 1.1626 0.1651 0.038 Uiso 1.00 1 c R
H(11) H 0.6607 1.1106 0.2097 0.039 Uiso 1.00 1 c R
H(12) H 0.5689 0.7410 0.3889 0.026 Uiso 1.00 1 c R
H(13) H 0.5016 0.8417 0.4921 0.032 Uiso 1.00 1 c R
H(14) H 0.4720 0.7117 0.4431 0.032 Uiso 1.00 1 c R
H(15) H 0.5386 0.6293 0.5527 0.038 Uiso 1.00 1 c R
H(16) H 0.5739 0.5729 0.4947 0.038 Uiso 1.00 1 c R
H(17) H 0.6690 0.6550 0.5833 0.044 Uiso 1.00 1 c R
H(18) H 0.6295 0.8048 0.5828 0.044 Uiso 1.00 1 c R
H(19) H 0.7242 0.8339 0.5278 0.038 Uiso 1.00 1 c R
H(20) H 0.6922 0.7071 0.4776 0.039 Uiso 1.00 1 c R
H(21) H 0.6575 0.9264 0.4209 0.032 Uiso 1.00 1 c R
H(22) H 0.6206 0.9761 0.4790 0.032 Uiso 1.00 1 c R
H(23) H 0.3327 1.0044 0.2872 0.028 Uiso 1.00 1 c R
H(24) H 0.2612 0.7478 0.2282 0.035 Uiso 1.00 1 c R
H(25) H 0.2719 0.8868 0.1872 0.035 Uiso 1.00 1 c R
H(26) H 0.1871 1.0137 0.2310 0.041 Uiso 1.00 1 c R
H(27) H 0.1494 0.8683 0.2011 0.041 Uiso 1.00 1 c R
H(28) H 0.1686 0.7707 0.3104 0.044 Uiso 1.00 1 c R
H(29) H 0.1285 0.9197 0.3105 0.044 Uiso 1.00 1 c R
H(30) H 0.2284 0.8983 0.4083 0.036 Uiso 1.00 1 c R
H(31) H 0.2406 1.0297 0.3631 0.036 Uiso 1.00 1 c R
H(32) H 0.3092 0.7565 0.3627 0.033 Uiso 1.00 1 c R
H(33) H 0.3511 0.8958 0.3958 0.034 Uiso 1.00 1 c R
H(34) H 0.4977 0.7309 0.1652 0.028 Uiso 1.00 1 c R
H(35) H 0.4719 0.9468 0.0616 0.036 Uiso 1.00 1 c R
H(36) H 0.5498 0.9056 0.1075 0.035 Uiso 1.00 1 c R
H(37) H 0.5311 0.7991 -0.0028 0.041 Uiso 1.00 1 c R
H(38) H 0.5452 0.6802 0.0544 0.041 Uiso 1.00 1 c R
H(39) H 0.4454 0.6082 -0.0336 0.042 Uiso 1.00 1 c R
H(40) H 0.4045 0.7540 -0.0280 0.043 Uiso 1.00 1 c R
H(41) H 0.3541 0.5730 0.0285 0.040 Uiso 1.00 1 c R
H(42) H 0.4326 0.5367 0.0745 0.040 Uiso 1.00 1 c R
H(43) H 0.3713 0.6813 0.1384 0.035 Uiso 1.00 1 c R
H(44) H 0.3564 0.7999 0.0810 0.035 Uiso 1.00 1 c R

loop_
_atom_site_aniso_label
_atom_site_aniso_U_11
_atom_site_aniso_U_22
_atom_site_aniso_U_33
_atom_site_aniso_U_12
_atom_site_aniso_U_13
_atom_site_aniso_U_23
Ga(1) 0.0299(2) 0.0331(2) 0.0319(2) 0.00966(13) 0.01007(14) 0.00873(12)
Cl(1) 0.0246(3) 0.0267(3) 0.0345(3) 0.0058(2) 0.0065(2) -0.0011(2)
Cl(2) 0.0296(4) 0.0567(5) 0.0683(5) -0.0048(3) 0.0068(3) 0.0294(4)
Cl(3) 0.0646(6) 0.0499(5) 0.0466(4) 0.0208(4) 0.0284(4) -0.0003(3)
Cl(4) 0.0340(3) 0.0356(3) 0.0454(4) 0.0042(3) 0.0206(3) 0.0018(3)
Cl(5) 0.0584(5) 0.0647(6) 0.0389(4) 0.0285(5) 0.0013(3) 0.0119(4)
P(1) 0.0186(3) 0.0199(3) 0.0221(3) 0.0008(2) 0.0033(2) -0.0001(2)
P(2) 0.0192(3) 0.0249(3) 0.0206(3) 0.0005(2) 0.0030(2) 0.0004(2)
P(3) 0.0174(3) 0.0257(3) 0.0227(3) -0.0000(2) 0.0034(2) -0.0012(2)
P(4) 0.0206(3) 0.0251(3) 0.0205(3) 0.0011(2) 0.0020(2) -0.0010(2)
C(1) 0.0224(12) 0.0221(12) 0.0249(11) 0.0009(9) 0.0063(9) -0.0004(9)
C(2) 0.0246(13) 0.0245(13) 0.0392(14) 0.0046(11) 0.0096(11) 0.0005(11)
C(3) 0.0351(15) 0.0214(13) 0.0406(15) 0.0034(11) 0.0126(12) -0.0021(11)
C(4) 0.052(2) 0.0245(14) 0.0385(15) -0.0023(13) 0.0122(14) 0.0034(11)
C(5) 0.0407(17) 0.0254(14) 0.0388(15) -0.0071(12) 0.0203(13) -0.0014(11)
C(6) 0.0404(17) 0.0237(13) 0.0320(13) -0.0012(12) 0.0171(12) -0.0034(10)
C(7) 0.0189(12) 0.0265(12) 0.0198(11) -0.0005(9) 0.0013(9) -0.0005(9)
C(8) 0.0231(12) 0.0311(14) 0.0268(11) -0.0003(11) 0.0042(9) 0.0027(10)
C(9) 0.0343(16) 0.0287(15) 0.0314(14) 0.0040(11) 0.0030(12) 0.0082(10)
C(10) 0.0351(16) 0.051(2) 0.0244(12) 0.0095(14) -0.0019(11) 0.0044(12)
C(11) 0.0241(13) 0.0425(17) 0.0294(13) 0.0017(12) -0.0044(10) -0.0034(11)
C(12) 0.0220(12) 0.0304(14) 0.0278(12) -0.0039(11) 0.0014(10) -0.0019(10)
C(13) 0.0174(12) 0.0297(14) 0.0236(11) 0.0014(10) 0.0024(9) -0.0025(9)
C(14) 0.0164(12) 0.0402(17) 0.0298(13) 0.0029(11) 0.0009(10) -0.0077(11)
C(15) 0.0202(13) 0.0454(19) 0.0375(14) 0.0019(12) -0.0018(11) -0.0116(13)
C(16) 0.0217(13) 0.0438(17) 0.0455(17) -0.0050(12) 0.0093(12) -0.0158(13)
C(17) 0.0234(13) 0.0328(15) 0.0331(13) -0.0029(11) 0.0090(10) -0.0085(11)
C(18) 0.0203(13) 0.0371(16) 0.0265(12) 0.0018(11) 0.0046(9) -0.0036(10)
C(19) 0.0226(12) 0.0241(12) 0.0220(11) 0.0014(10) 0.0038(9) 0.0010(9)
C(20) 0.0314(14) 0.0249(13) 0.0326(13) -0.0012(11) 0.0126(11) 0.0004(10)
C(21) 0.0352(15) 0.0369(16) 0.0307(13) 0.0018(13) 0.0144(11) -0.0014(11)
C(22) 0.0401(17) 0.0427(17) 0.0235(12) 0.0066(14) 0.0061(11) -0.0082(11)
C(23) 0.0304(15) 0.0342(16) 0.0351(14) -0.0063(12) 0.0069(11) -0.0135(12)
C(24) 0.0219(13) 0.0347(15) 0.0307(13) -0.0037(11) 0.0066(10) -0.0095(11)

loop_
_atom_type_symbol
_atom_type_description
_atom_type_scat_dispersion_real
_atom_type_scat_dispersion_imag
_atom_type_scat_source
C C 0.003 0.002
;
International Tables for Crystallography
(1992, Vol. C, Tables 4.2.6.8 and 6.1.1.4)
;
H H 0.000 0.000
;
International Tables for Crystallography
(1992, Vol. C, Table 6.1.1.4)
;
Cl Cl 0.148 0.159
;
International Tables for Crystallography
(1992, Vol. C, Tables 4.2.6.8 and 6.1.1.4)
;
Ga Ga 0.231 1.608
;
International Tables for Crystallography
(1992, Vol. C, Tables 4.2.6.8 and 6.1.1.4)
;
P P 0.102 0.094
;
International Tables for Crystallography
(1992, Vol. C, Tables 4.2.6.8 and 6.1.1.4)
;

loop_
_geom_angle_atom_site_label_1
_geom_angle_atom_site_label_2
_geom_angle_atom_site_label_3
_geom_angle
_geom_angle_publ_flag
Cl(2) Ga(1) Cl(3) 109.62(4) yes
Cl(2) Ga(1) Cl(4) 107.37(3) yes
Cl(2) Ga(1) Cl(5) 111.93(4) yes
Cl(3) Ga(1) Cl(4) 109.62(3) yes
Cl(3) Ga(1) Cl(5) 108.80(4) yes
Cl(4) Ga(1) Cl(5) 109.47(4) yes
Cl(1) P(1) P(2) 113.17(4) yes
Cl(1) P(1) P(4) 113.46(3) yes
Cl(1) P(1) C(1) 107.44(9) yes
P(2) P(1) P(4) 91.79(3) yes
P(2) P(1) C(1) 115.30(10) yes
P(4) P(1) C(1) 115.32(8) yes
P(1) P(2) P(3) 83.71(3) yes
P(1) P(2) C(7) 103.97(9) yes
P(3) P(2) C(7) 103.72(8) yes
P(2) P(3) P(4) 88.71(3) yes
P(2) P(3) C(13) 98.37(8) yes
P(4) P(3) C(13) 100.35(9) yes
P(1) P(4) P(3) 83.52(3) yes
P(1) P(4) C(19) 105.51(8) yes
P(3) P(4) C(19) 102.89(9) yes
P(1) C(1) C(2) 108.72(19) yes
P(1) C(1) C(6) 111.73(19) yes
C(2) C(1) C(6) 112.2(2) yes
C(1) C(2) C(3) 110.2(2) yes
C(2) C(3) C(4) 111.2(2) yes
C(3) C(4) C(5) 111.5(2) yes
C(4) C(5) C(6) 111.0(3) yes
C(1) C(6) C(5) 109.9(2) yes
P(2) C(7) C(8) 107.02(18) yes
P(2) C(7) C(12) 110.17(19) yes
C(8) C(7) C(12) 111.1(2) yes
C(7) C(8) C(9) 110.4(2) yes
C(8) C(9) C(10) 111.9(2) yes
C(9) C(10) C(11) 111.9(2) yes
C(10) C(11) C(12) 111.3(2) yes
C(7) C(12) C(11) 109.7(2) yes
P(3) C(13) C(14) 110.3(2) yes
P(3) C(13) C(18) 108.55(17) yes
C(14) C(13) C(18) 110.8(2) yes
C(13) C(14) C(15) 111.8(2) yes
C(14) C(15) C(16) 112.1(2) yes
C(15) C(16) C(17) 110.9(2) yes
C(16) C(17) C(18) 111.1(2) yes
C(13) C(18) C(17) 110.1(2) yes
P(4) C(19) C(20) 110.99(19) yes
P(4) C(19) C(24) 106.46(19) yes
C(20) C(19) C(24) 111.4(2) yes
C(19) C(20) C(21) 110.6(2) yes
C(20) C(21) C(22) 111.3(2) yes
C(21) C(22) C(23) 110.9(2) yes
C(22) C(23) C(24) 110.5(2) yes
C(19) C(24) C(23) 111.0(2) yes
P(1) C(1) H(1) 108.2 no
C(2) C(1) H(1) 107.8 no
C(6) C(1) H(1) 108.1 no
C(1) C(2) H(2) 109.0 no
C(1) C(2) H(3) 109.3 no
C(3) C(2) H(2) 109.6 no
C(3) C(2) H(3) 109.2 no
H(2) C(2) H(3) 109.5 no
C(2) C(3) H(4) 109.0 no
C(2) C(3) H(5) 109.1 no
C(4) C(3) H(4) 109.2 no
C(4) C(3) H(5) 108.9 no
H(4) C(3) H(5) 109.5 no
C(3) C(4) H(6) 108.9 no
C(3) C(4) H(7) 108.9 no
C(5) C(4) H(6) 109.0 no
C(5) C(4) H(7) 109.0 no
H(6) C(4) H(7) 109.5 no
C(4) C(5) H(8) 109.2 no
C(4) C(5) H(9) 109.2 no
C(6) C(5) H(8) 108.8 no
C(6) C(5) H(9) 109.2 no
H(8) C(5) H(9) 109.5 no
C(1) C(6) H(10) 109.2 no
C(1) C(6) H(11) 109.2 no
C(5) C(6) H(10) 109.3 no
C(5) C(6) H(11) 109.7 no
H(10) C(6) H(11) 109.5 no
P(2) C(7) H(12) 109.5 no
C(8) C(7) H(12) 109.4 no
C(12) C(7) H(12) 109.7 no
C(7) C(8) H(13) 109.2 no
C(7) C(8) H(14) 109.3 no
C(9) C(8) H(13) 109.1 no
C(9) C(8) H(14) 109.3 no
H(13) C(8) H(14) 109.5 no
C(8) C(9) H(15) 109.1 no
C(8) C(9) H(16) 108.7 no
C(10) C(9) H(15) 109.2 no
C(10) C(9) H(16) 108.5 no
H(15) C(9) H(16) 109.5 no
C(9) C(10) H(17) 109.1 no
C(9) C(10) H(18) 108.5 no
C(11) C(10) H(17) 109.4 no
C(11) C(10) H(18) 108.4 no
H(17) C(10) H(18) 109.5 no
C(10) C(11) H(19) 109.3 no
C(10) C(11) H(20) 108.5 no
C(12) C(11) H(19) 109.4 no
C(12) C(11) H(20) 108.9 no
H(19) C(11) H(20) 109.5 no
C(7) C(12) H(21) 109.4 no
C(7) C(12) H(22) 109.6 no
C(11) C(12) H(21) 109.4 no
C(11) C(12) H(22) 109.2 no
H(21) C(12) H(22) 109.5 no
P(3) C(13) H(23) 109.1 no
C(14) C(13) H(23) 109.2 no
C(18) C(13) H(23) 109.0 no
C(13) C(14) H(24) 109.2 no
C(13) C(14) H(25) 108.7 no
C(15) C(14) H(24) 108.9 no
C(15) C(14) H(25) 108.8 no
H(24) C(14) H(25) 109.5 no
C(14) C(15) H(26) 108.9 no
C(14) C(15) H(27) 108.6 no
C(16) C(15) H(26) 108.8 no
C(16) C(15) H(27) 108.9 no
H(26) C(15) H(27) 109.5 no
C(15) C(16) H(28) 109.2 no
C(15) C(16) H(29) 109.1 no
C(17) C(16) H(28) 109.0 no
C(17) C(16) H(29) 109.3 no
H(28) C(16) H(29) 109.5 no
C(16) C(17) H(30) 109.4 no
C(16) C(17) H(31) 108.9 no
C(18) C(17) H(30) 109.0 no
C(18) C(17) H(31) 108.9 no
H(30) C(17) H(31) 109.5 no
C(13) C(18) H(32) 109.4 no
C(13) C(18) H(33) 109.5 no
C(17) C(18) H(32) 108.9 no
C(17) C(18) H(33) 109.6 no
H(32) C(18) H(33) 109.5 no
P(4) C(19) H(34) 109.3 no
C(20) C(19) H(34) 109.4 no
C(24) C(19) H(34) 109.3 no
C(19) C(20) H(35) 109.4 no
C(19) C(20) H(36) 109.1 no
C(21) C(20) H(35) 109.5 no
C(21) C(20) H(36) 108.8 no
H(35) C(20) H(36) 109.5 no
C(20) C(21) H(37) 109.0 no
C(20) C(21) H(38) 109.2 no
C(22) C(21) H(37) 108.8 no
C(22) C(21) H(38) 109.0 no
H(37) C(21) H(38) 109.5 no
C(21) C(22) H(39) 109.1 no
C(21) C(22) H(40) 109.2 no
C(23) C(22) H(39) 109.0 no
C(23) C(22) H(40) 109.1 no
H(39) C(22) H(40) 109.5 no
C(22) C(23) H(41) 109.2 no
C(22) C(23) H(42) 109.2 no
C(24) C(23) H(41) 109.3 no
C(24) C(23) H(42) 109.2 no
H(41) C(23) H(42) 109.5 no
C(19) C(24) H(43) 109.0 no
C(19) C(24) H(44) 109.2 no
C(23) C(24) H(43) 109.0 no
C(23) C(24) H(44) 109.2 no
H(43) C(24) H(44) 109.5 no

loop_
_geom_bond_atom_site_label_1
_geom_bond_atom_site_label_2
_geom_bond_distance
_geom_bond_publ_flag
Ga(1) Cl(2) 2.1782(12) yes
Ga(1) Cl(3) 2.1779(10) yes
Ga(1) Cl(4) 2.1837(10) yes
Ga(1) Cl(5) 2.1675(9) yes
Cl(1) P(1) 2.0114(10) yes
P(1) P(2) 2.1846(10) yes
P(1) P(4) 2.1857(8) yes
P(1) C(1) 1.814(2) yes
P(2) P(3) 2.2411(8) yes
P(2) C(7) 1.864(2) yes
P(3) P(4) 2.2478(9) yes
P(3) C(13) 1.873(2) yes
P(4) C(19) 1.863(2) yes
C(1) C(2) 1.545(4) yes
C(1) C(6) 1.532(4) yes
C(2) C(3) 1.530(4) yes
C(3) C(4) 1.527(5) yes
C(4) C(5) 1.522(5) yes
C(5) C(6) 1.529(4) yes
C(7) C(8) 1.542(4) yes
C(7) C(12) 1.535(3) yes
C(8) C(9) 1.525(4) yes
C(9) C(10) 1.523(4) yes
C(10) C(11) 1.524(4) yes
C(11) C(12) 1.524(4) yes
C(13) C(14) 1.535(3) yes
C(13) C(18) 1.543(4) yes
C(14) C(15) 1.532(4) yes
C(15) C(16) 1.531(5) yes
C(16) C(17) 1.522(4) yes
C(17) C(18) 1.534(4) yes
C(19) C(20) 1.540(4) yes
C(19) C(24) 1.534(3) yes
C(20) C(21) 1.535(4) yes
C(21) C(22) 1.524(4) yes
C(22) C(23) 1.536(5) yes
C(23) C(24) 1.536(4) yes
C(1) H(1) 0.950 no
C(2) H(2) 0.950 no
C(2) H(3) 0.950 no
C(3) H(4) 0.950 no
C(3) H(5) 0.950 no
C(4) H(6) 0.950 no
C(4) H(7) 0.950 no
C(5) H(8) 0.950 no
C(5) H(9) 0.950 no
C(6) H(10) 0.950 no
C(6) H(11) 0.950 no
C(7) H(12) 0.950 no
C(8) H(13) 0.950 no
C(8) H(14) 0.950 no
C(9) H(15) 0.950 no
C(9) H(16) 0.950 no
C(10) H(17) 0.950 no
C(10) H(18) 0.950 no
C(11) H(19) 0.950 no
C(11) H(20) 0.950 no
C(12) H(21) 0.950 no
C(12) H(22) 0.950 no
C(13) H(23) 0.950 no
C(14) H(24) 0.950 no
C(14) H(25) 0.950 no
C(15) H(26) 0.950 no
C(15) H(27) 0.950 no
C(16) H(28) 0.950 no
C(16) H(29) 0.950 no
C(17) H(30) 0.950 no
C(17) H(31) 0.950 no
C(18) H(32) 0.950 no
C(18) H(33) 0.950 no
C(19) H(34) 0.950 no
C(20) H(35) 0.950 no
C(20) H(36) 0.950 no
C(21) H(37) 0.950 no
C(21) H(38) 0.950 no
C(22) H(39) 0.950 no
C(22) H(40) 0.950 no
C(23) H(41) 0.950 no
C(23) H(42) 0.950 no
C(24) H(43) 0.950 no
C(24) H(44) 0.950 no

loop_
_geom_contact_atom_site_label_1
_geom_contact_atom_site_label_2
_geom_contact_distance
_geom_contact_site_symmetry_2
Cl(3) C(6) 3.493(3) .
Cl(4) C(8) 3.587(3) 4_564
C(6) Cl(3) 3.493(3) .
C(8) Cl(4) 3.587(3) 4_465
Ga(1) H(1) 3.401 2_645
Ga(1) H(5) 3.588 2_645
Cl(1) H(6) 3.004 1_545
Cl(1) H(9) 3.390 2_645
Cl(2) H(1) 2.994 2_645
Cl(2) H(6) 3.172 1_545
Cl(2) H(8) 3.230 1_545
Cl(2) H(9) 3.590 2_645
Cl(2) H(21) 3.245 2_645
Cl(2) H(38) 3.082 .
Cl(2) H(41) 3.352 3_665
Cl(3) H(5) 2.983 2_645
Cl(3) H(8) 3.368 .
Cl(3) H(9) 3.184 2_645
Cl(3) H(10) 3.572 .
Cl(3) H(11) 2.790 .
Cl(3) H(20) 2.915 2_655
Cl(3) H(40) 3.530 3_675
Cl(4) H(1) 3.041 2_645
Cl(4) H(3) 3.184 2_645
Cl(4) H(5) 3.171 2_645
Cl(4) H(13) 3.281 4_564
Cl(4) H(14) 3.217 4_564
Cl(4) H(15) 3.247 4_564
Cl(4) H(16) 2.920 2_655
Cl(4) H(21) 3.548 2_645
Cl(4) H(22) 3.066 2_645
Cl(4) H(33) 3.497 4_564
Cl(5) H(28) 3.137 4_564
Cl(5) H(30) 2.924 4_564
Cl(5) H(32) 3.572 4_564
Cl(5) H(35) 3.163 3_675
Cl(5) H(37) 3.169 .
Cl(5) H(44) 3.035 3_675
P(2) H(13) 3.504 3_676
P(2) H(18) 3.597 3_676
P(3) H(4) 3.493 1_545
P(3) H(26) 3.311 2_545
C(2) H(27) 3.564 2_555
C(2) H(28) 3.588 2_555
C(2) H(29) 3.191 2_555
C(3) H(29) 3.429 2_555
C(3) H(34) 3.370 1_565
C(4) H(34) 3.103 1_565
C(4) H(38) 3.549 1_565
C(4) H(39) 3.297 3_675
C(4) H(42) 3.489 1_565
C(5) H(39) 3.469 3_675
C(5) H(40) 3.495 3_675
C(6) H(40) 3.520 3_675
C(9) H(14) 3.557 3_666
C(9) H(15) 3.345 3_666
C(9) H(16) 3.270 3_666
C(9) H(27) 3.597 4_565
C(10) H(25) 3.303 4_565
C(10) H(27) 3.005 4_565
C(10) H(31) 3.292 3_676
C(10) H(33) 3.585 3_676
C(11) H(30) 3.581 3_676
C(11) H(31) 3.188 3_676
C(11) H(41) 3.390 4_565
C(11) H(44) 3.346 4_565
C(12) H(33) 3.513 3_676
C(13) H(24) 3.545 2_555
C(13) H(26) 3.568 2_545
C(14) H(17) 3.004 4_464
C(14) H(26) 3.265 2_545
C(14) H(31) 3.465 2_545
C(15) H(17) 3.050 4_464
C(15) H(18) 3.579 4_464
C(15) H(24) 3.251 2_555
C(16) H(2) 3.036 2_545
C(16) H(43) 3.200 2_555
C(17) H(18) 3.453 3_676
C(17) H(19) 3.022 3_676
C(17) H(24) 3.486 2_555
C(17) H(41) 3.309 2_555
C(17) H(43) 3.069 2_555
C(18) H(18) 3.359 3_676
C(18) H(22) 3.498 3_676
C(20) H(35) 3.507 3_675
C(20) H(37) 3.431 3_675
C(21) H(35) 3.371 3_675
C(21) H(39) 3.399 3_665
C(22) H(7) 3.373 3_675
C(22) H(8) 3.336 3_675
C(22) H(10) 3.471 3_675
C(22) H(38) 3.507 3_665
C(22) H(39) 3.392 3_665
C(23) H(7) 3.511 1_545
C(23) H(19) 3.229 4_464
C(23) H(29) 3.435 2_545
C(23) H(30) 3.347 2_545
C(23) H(31) 3.550 2_545
C(23) H(39) 3.567 3_665
C(24) H(19) 3.130 4_464
C(24) H(29) 3.357 2_545
C(24) H(31) 3.223 2_545
H(1) Ga(1) 3.401 2_655
H(1) Cl(2) 2.994 2_655
H(1) Cl(4) 3.041 2_655
H(2) C(16) 3.036 2_555
H(2) H(27) 3.289 2_555
H(2) H(28) 2.788 2_555
H(2) H(29) 2.516 2_555
H(3) Cl(4) 3.184 2_655
H(3) H(15) 3.226 3_676
H(3) H(27) 3.053 2_555
H(3) H(28) 3.597 2_555
H(3) H(29) 3.346 2_555
H(4) P(3) 3.493 1_565
H(4) H(12) 3.311 1_565
H(4) H(29) 2.872 2_555
H(4) H(34) 2.758 1_565
H(4) H(43) 3.572 1_565
H(5) Ga(1) 3.588 2_655
H(5) Cl(3) 2.983 2_655
H(5) Cl(4) 3.171 2_655
H(5) H(12) 3.217 1_565
H(6) Cl(1) 3.004 1_565
H(6) Cl(2) 3.172 1_565
H(6) H(34) 2.712 1_565
H(6) H(38) 3.165 1_565
H(6) H(39) 3.554 3_675
H(7) C(22) 3.373 3_675
H(7) C(23) 3.511 1_565
H(7) H(29) 3.577 2_555
H(7) H(34) 2.892 1_565
H(7) H(38) 3.044 1_565
H(7) H(39) 2.570 3_675
H(7) H(40) 3.412 3_675
H(7) H(42) 2.638 1_565
H(8) Cl(2) 3.230 1_565
H(8) Cl(3) 3.368 .
H(8) C(22) 3.336 3_675
H(8) H(39) 2.960 3_675
H(8) H(40) 2.855 3_675
H(9) Cl(1) 3.390 2_655
H(9) Cl(2) 3.590 2_655
H(9) Cl(3) 3.184 2_655
H(9) H(11) 3.554 2_655
H(10) Cl(3) 3.572 .
H(10) C(22) 3.471 3_675
H(10) H(37) 3.430 3_675
H(10) H(39) 3.299 3_675
H(10) H(40) 2.901 3_675
H(11) Cl(3) 2.790 .
H(11) H(9) 3.554 2_645
H(12) H(4) 3.311 1_545
H(12) H(5) 3.217 1_545
H(13) Cl(4) 3.281 4_465
H(13) P(2) 3.504 3_676
H(13) H(13) 2.914 3_676
H(13) H(22) 2.975 3_676
H(14) Cl(4) 3.217 4_465
H(14) C(9) 3.557 3_666
H(14) H(15) 3.126 3_666
H(14) H(16) 3.091 3_666
H(15) Cl(4) 3.247 4_465
H(15) C(9) 3.345 3_666
H(15) H(3) 3.226 3_676
H(15) H(14) 3.126 3_666
H(15) H(15) 3.252 3_666
H(15) H(16) 2.770 3_666
H(15) H(27) 3.161 4_565
H(16) Cl(4) 2.920 2_645
H(16) C(9) 3.270 3_666
H(16) H(14) 3.091 3_666
H(16) H(15) 2.770 3_666
H(16) H(16) 3.096 3_666
H(17) C(14) 3.004 4_565
H(17) C(15) 3.050 4_565
H(17) H(24) 3.105 4_565
H(17) H(25) 2.476 4_565
H(17) H(26) 3.272 4_565
H(17) H(27) 2.477 4_565
H(17) H(31) 3.372 3_676
H(17) H(44) 3.502 4_565
H(18) P(2) 3.597 3_676
H(18) C(15) 3.579 4_565
H(18) C(17) 3.453 3_676
H(18) C(18) 3.359 3_676
H(18) H(23) 3.061 3_676
H(18) H(24) 3.334 4_565
H(18) H(25) 3.413 4_565
H(18) H(27) 2.792 4_565
H(18) H(31) 2.819 3_676
H(18) H(33) 2.780 3_676
H(19) C(17) 3.022 3_676
H(19) C(23) 3.229 4_565
H(19) C(24) 3.130 4_565
H(19) H(30) 2.800 3_676
H(19) H(31) 2.455 3_676
H(19) H(33) 3.380 3_676
H(19) H(41) 2.545 4_565
H(19) H(43) 3.055 4_565
H(19) H(44) 2.706 4_565
H(20) Cl(3) 2.915 2_645
H(20) H(41) 3.541 4_565
H(20) H(44) 3.225 4_565
H(21) Cl(2) 3.245 2_655
H(21) Cl(4) 3.548 2_655
H(22) Cl(4) 3.066 2_655
H(22) C(18) 3.498 3_676
H(22) H(13) 2.975 3_676
H(22) H(30) 3.329 3_676
H(22) H(31) 3.541 3_676
H(22) H(33) 2.693 3_676
H(23) H(18) 3.061 3_676
H(23) H(24) 2.793 2_555
H(23) H(27) 3.347 2_555
H(23) H(28) 3.115 2_555
H(24) C(13) 3.545 2_545
H(24) C(15) 3.251 2_545
H(24) C(17) 3.486 2_545
H(24) H(17) 3.105 4_464
H(24) H(18) 3.334 4_464
H(24) H(23) 2.793 2_545
H(24) H(26) 2.402 2_545
H(24) H(31) 2.697 2_545
H(25) C(10) 3.303 4_464
H(25) H(17) 2.476 4_464
H(25) H(18) 3.413 4_464
H(25) H(31) 3.407 2_545
H(26) P(3) 3.311 2_555
H(26) C(13) 3.568 2_555
H(26) C(14) 3.265 2_555
H(26) H(17) 3.272 4_464
H(26) H(24) 2.402 2_555
H(26) H(32) 2.915 2_555
H(26) H(43) 3.421 2_555
H(27) C(2) 3.564 2_545
H(27) C(9) 3.597 4_464
H(27) C(10) 3.005 4_464
H(27) H(2) 3.289 2_545
H(27) H(3) 3.053 2_545
H(27) H(15) 3.161 4_464
H(27) H(17) 2.477 4_464
H(27) H(18) 2.792 4_464
H(27) H(23) 3.347 2_545
H(28) Cl(5) 3.137 4_465
H(28) C(2) 3.588 2_545
H(28) H(2) 2.788 2_545
H(28) H(3) 3.597 2_545
H(28) H(23) 3.115 2_545
H(29) C(2) 3.191 2_545
H(29) C(3) 3.429 2_545
H(29) C(23) 3.435 2_555
H(29) C(24) 3.357 2_555
H(29) H(2) 2.516 2_545
H(29) H(3) 3.346 2_545
H(29) H(4) 2.872 2_545
H(29) H(7) 3.577 2_545
H(29) H(41) 3.449 2_555
H(29) H(42) 2.996 2_555
H(29) H(43) 2.600 2_555
H(30) Cl(5) 2.924 4_465
H(30) C(11) 3.581 3_676
H(30) C(23) 3.347 2_555
H(30) H(19) 2.800 3_676
H(30) H(22) 3.329 3_676
H(30) H(41) 2.724 2_555
H(30) H(42) 3.330 2_555
H(30) H(43) 3.179 2_555
H(31) C(10) 3.292 3_676
H(31) C(11) 3.188 3_676
H(31) C(14) 3.465 2_555
H(31) C(23) 3.550 2_555
H(31) C(24) 3.223 2_555
H(31) H(17) 3.372 3_676
H(31) H(18) 2.819 3_676
H(31) H(19) 2.455 3_676
H(31) H(22) 3.541 3_676
H(31) H(24) 2.697 2_555
H(31) H(25) 3.407 2_555
H(31) H(41) 3.127 2_555
H(31) H(43) 2.485 2_555
H(31) H(44) 3.399 2_555
H(32) Cl(5) 3.572 4_465
H(32) H(26) 2.915 2_545
H(33) Cl(4) 3.497 4_465
H(33) C(10) 3.585 3_676
H(33) C(12) 3.513 3_676
H(33) H(18) 2.780 3_676
H(33) H(19) 3.380 3_676
H(33) H(22) 2.693 3_676
H(34) C(3) 3.370 1_545
H(34) C(4) 3.103 1_545
H(34) H(4) 2.758 1_545
H(34) H(6) 2.712 1_545
H(34) H(7) 2.892 1_545
H(35) Cl(5) 3.163 3_675
H(35) C(20) 3.507 3_675
H(35) C(21) 3.371 3_675
H(35) H(35) 3.056 3_675
H(35) H(36) 3.567 3_675
H(35) H(37) 2.598 3_675
H(36) H(35) 3.567 3_675
H(36) H(37) 3.516 3_675
H(37) Cl(5) 3.169 .
H(37) C(20) 3.431 3_675
H(37) H(10) 3.430 3_675
H(37) H(35) 2.598 3_675
H(37) H(36) 3.516 3_675
H(37) H(42) 3.522 3_665
H(38) Cl(2) 3.082 .
H(38) C(4) 3.549 1_545
H(38) C(22) 3.507 3_665
H(38) H(6) 3.165 1_545
H(38) H(7) 3.044 1_545
H(38) H(39) 2.681 3_665
H(38) H(42) 3.354 3_665
H(39) C(4) 3.297 3_675
H(39) C(5) 3.469 3_675
H(39) C(21) 3.399 3_665
H(39) C(22) 3.392 3_665
H(39) C(23) 3.567 3_665
H(39) H(6) 3.554 3_675
H(39) H(7) 2.570 3_675
H(39) H(8) 2.960 3_675
H(39) H(10) 3.299 3_675
H(39) H(38) 2.681 3_665
H(39) H(39) 2.908 3_665
H(39) H(42) 2.901 3_665
H(40) Cl(3) 3.530 3_675
H(40) C(5) 3.495 3_675
H(40) C(6) 3.520 3_675
H(40) H(7) 3.412 3_675
H(40) H(8) 2.855 3_675
H(40) H(10) 2.901 3_675
H(41) Cl(2) 3.352 3_665
H(41) C(11) 3.390 4_464
H(41) C(17) 3.309 2_545
H(41) H(19) 2.545 4_464
H(41) H(20) 3.541 4_464
H(41) H(29) 3.449 2_545
H(41) H(30) 2.724 2_545
H(41) H(31) 3.127 2_545
H(42) C(4) 3.489 1_545
H(42) H(7) 2.638 1_545
H(42) H(29) 2.996 2_545
H(42) H(30) 3.330 2_545
H(42) H(37) 3.522 3_665
H(42) H(38) 3.354 3_665
H(42) H(39) 2.901 3_665
H(43) C(16) 3.200 2_545
H(43) C(17) 3.069 2_545
H(43) H(4) 3.572 1_545
H(43) H(19) 3.055 4_464
H(43) H(26) 3.421 2_545
H(43) H(29) 2.600 2_545
H(43) H(30) 3.179 2_545
H(43) H(31) 2.485 2_545
H(44) Cl(5) 3.035 3_675
H(44) C(11) 3.346 4_464
H(44) H(17) 3.502 4_464
H(44) H(19) 2.706 4_464
H(44) H(20) 3.225 4_464
H(44) H(31) 3.399 2_545

loop_
_geom_torsion_atom_site_label_1
_geom_torsion_atom_site_label_2
_geom_torsion_atom_site_label_3
_geom_torsion_atom_site_label_4
_geom_torsion
Cl(1) P(1) P(2) P(3) -90.05(4)
Cl(1) P(1) P(2) C(7) 12.57(9)
Cl(1) P(1) P(4) P(3) 89.87(4)
Cl(1) P(1) P(4) C(19) -11.75(10)
Cl(1) P(1) C(1) C(2) 178.74(16)
Cl(1) P(1) C(1) C(6) 54.39(19)
P(2) P(1) P(4) P(3) -26.41(3)
P(2) P(1) P(4) C(19) -128.03(9)
P(4) P(1) P(2) P(3) 26.48(3)
P(4) P(1) P(2) C(7) 129.10(9)
P(2) P(1) C(1) C(2) -54.05(19)
P(2) P(1) C(1) C(6) -178.41(15)
C(1) P(1) P(2) P(3) 145.70(9)
C(1) P(1) P(2) C(7) -111.68(12)
P(4) P(1) C(1) C(2) 51.1(2)
P(4) P(1) C(1) C(6) -73.2(2)
C(1) P(1) P(4) P(3) -145.61(11)
C(1) P(1) P(4) C(19) 112.77(14)
P(1) P(2) P(3) P(4) -25.69(3)
P(1) P(2) P(3) C(13) -125.97(9)
P(1) P(2) C(7) C(8) -166.06(15)
P(1) P(2) C(7) C(12) 73.1(2)
P(3) P(2) C(7) C(8) -79.25(17)
P(3) P(2) C(7) C(12) 159.90(18)
C(7) P(2) P(3) P(4) -128.58(10)
C(7) P(2) P(3) C(13) 131.15(13)
P(2) P(3) P(4) P(1) 25.69(3)
P(2) P(3) P(4) C(19) 130.17(8)
P(2) P(3) C(13) C(14) 166.00(19)
P(2) P(3) C(13) C(18) -72.46(18)
P(4) P(3) C(13) C(14) 75.8(2)
P(4) P(3) C(13) C(18) -162.68(17)
C(13) P(3) P(4) P(1) 123.96(8)
C(13) P(3) P(4) C(19) -131.55(11)
P(1) P(4) C(19) C(20) -80.27(17)
P(1) P(4) C(19) C(24) 158.39(15)
P(3) P(4) C(19) C(20) -167.03(15)
P(3) P(4) C(19) C(24) 71.63(17)
P(1) C(1) C(2) C(3) -179.30(19)
P(1) C(1) C(6) C(5) 178.56(19)
C(2) C(1) C(6) C(5) 56.2(3)
C(6) C(1) C(2) C(3) -55.2(2)
C(1) C(2) C(3) C(4) 54.4(3)
C(2) C(3) C(4) C(5) -56.3(3)
C(3) C(4) C(5) C(6) 57.3(3)
C(4) C(5) C(6) C(1) -56.6(3)
P(2) C(7) C(8) C(9) -176.92(19)
P(2) C(7) C(12) C(11) 176.6(2)
C(8) C(7) C(12) C(11) 58.2(3)
C(12) C(7) C(8) C(9) -56.6(3)
C(7) C(8) C(9) C(10) 54.0(3)
C(8) C(9) C(10) C(11) -53.8(3)
C(9) C(10) C(11) C(12) 55.4(3)
C(10) C(11) C(12) C(7) -57.2(3)
P(3) C(13) C(14) C(15) 174.5(2)
P(3) C(13) C(18) C(17) -177.88(19)
C(14) C(13) C(18) C(17) -56.6(3)
C(18) C(13) C(14) C(15) 54.3(3)
C(13) C(14) C(15) C(16) -53.3(3)
C(14) C(15) C(16) C(17) 54.3(3)
C(15) C(16) C(17) C(18) -57.1(3)
C(16) C(17) C(18) C(13) 58.4(3)
P(4) C(19) C(20) C(21) -173.54(18)
P(4) C(19) C(24) C(23) 176.88(19)
C(20) C(19) C(24) C(23) 55.8(3)
C(24) C(19) C(20) C(21) -55.1(3)
C(19) C(20) C(21) C(22) 55.9(3)
C(20) C(21) C(22) C(23) -57.2(3)
C(21) C(22) C(23) C(24) 57.1(3)
C(22) C(23) C(24) C(19) -56.4(3)
